data_2102264
loop_
_publ_author_name
'Angel, R. J.'
'Bismayer, U.'
'Marshall, W. G.'

_publ_section_title
;
 Local and long-range order in ferroelastic lead phosphate at high
 pressure
;
_journal_issue 1
_journal_name_full 'Acta Crystallographica Section B'
_journal_page_first 1
_journal_page_last 9
_journal_paper_doi 10.1107/S0108768103026582
_journal_volume 60
_journal_year 2004
_chemical_formula_analytical 'Pb3 P2 O8'
_chemical_formula_structural 'Pb3 (PO4)2'
_chemical_formula_sum 'O8 P2 Pb3'
_chemical_formula_weight 811.74
_chemical_name_common 'Lead phosphate'
_chemical_name_systematic ' ?'
_space_group_IT_number 15
_symmetry_cell_setting monoclinic
_symmetry_space_group_name_Hall '-C 2yc'
_symmetry_space_group_name_H-M 'C 1 2/c 1'
_cell_angle_alpha 90.0
_cell_angle_beta 102.887(16)
_cell_angle_gamma 90.0
_cell_formula_units_Z 4
_cell_length_a 13.7849(18)
_cell_length_b 5.5692(7)
_cell_length_c 9.4445(10)
_cell_measurement_pressure 1000000.
_cell_measurement_temperature 298
_cell_volume 706.80(16)
_cod_data_source_file ws5002.cif
_cod_data_source_block S3P2_phase_1
_cod_depositor_comments
;
The following automatic conversions were performed:
'_geom_bond_publ_flag' value 'N' changed to 'n' according to
'/home/saulius/struct/CIF-dictionaries/cif_core.dic' dictionary named
'cif_core.dic' version 2.4.1 from 2010-06-29 (197
times).

'_geom_angle_publ_flag' value 'N' changed to 'n' according to
'/home/saulius/struct/CIF-dictionaries/cif_core.dic' dictionary named
'cif_core.dic' version 2.4.1 from 2010-06-29 (6 times).

Automatic conversion script
Id: cif_fix_enum 1527 2010-12-29 10:47:43Z saulius 

The following automatic conversions were performed:

'_geom_bond_publ_flag' value 'N' changed to 'n' according to
/home/saulius/struct/CIF-dictionaries/cif_core.dic dictionary named
'cif_core.dic' version 2.4.1 from 2010-06-29 (197
times).

'_geom_angle_publ_flag' value 'N' changed to 'n' according
to /home/saulius/struct/CIF-dictionaries/cif_core.dic dictionary
named 'cif_core.dic' version 2.4.1 from 2010-06-29 (6 times).

Automatic conversion script
Id: cif_fix_values 1715 2011-07-08 13:25:40Z adriana 
;
_cod_original_cell_volume 706.80(12)
_cod_original_sg_symbol_H-M 'C 2/c'
_cod_database_code 2102264

loop_
_symmetry_equiv_pos_site_id
_symmetry_equiv_pos_as_xyz
1 +x,+y,+z
2 -x,+y,-z+1/2
-1 -x,-y,-z
-2 +x,-y,+z+1/2
101 +x+1/2,+y+1/2,+z
102 -x+1/2,+y+1/2,-z+1/2
-101 -x+1/2,-y+1/2,-z
-102 +x+1/2,-y+1/2,+z+1/2

loop_
_atom_site_label
_atom_site_fract_x
_atom_site_fract_y
_atom_site_fract_z
_atom_site_U_iso_or_equiv
_atom_site_thermal_displace_type
_atom_site_occupancy
_atom_site_type_symbol
Pb1 0.0 0.274(4) 0.25 0.040(3) Uiso 1.0 PB
Pb2 0.3120(6) 0.297(2) 0.3512(15) 0.040(3) Uiso 1.0 PB
P 0.6032(4) 0.2626(18) 0.4522(9) 0.024(3) Uiso 1.0 P
O21 0.6448(11) 0.026(3) 0.4024(15) 0.018(2) Uiso 1.0 O
O22 0.6434(11) 0.476(3) 0.3813(15) 0.018(2) Uiso 1.0 O
O23 0.6355(9) 0.285(2) 0.6171(12) 0.018(2) Uiso 1.0 O
O1 0.4912(6) 0.260(3) 0.4076(16) 0.018(2) Uiso 1.0 O

loop_
_atom_type_symbol
Pb
P
O

loop_
_geom_angle_atom_site_label_1
_geom_angle_atom_site_label_2
_geom_angle_atom_site_label_3
_geom_angle_site_symmetry_1
_geom_angle_site_symmetry_3
_geom_angle
_geom_angle_publ_flag
O21 P O22 1_555 1_555 109.49(14) n
O21 P O23 1_555 1_555 109.51(14) n
O21 P O1 1_555 1_555 109.46(14) n
O22 P O23 1_555 1_555 109.45(14) n
O22 P O1 1_555 1_555 109.47(14) n
O23 P O1 1_555 1_555 109.46(15) n

loop_
_geom_bond_atom_site_label_1
_geom_bond_atom_site_label_2
_geom_bond_site_symmetry_2
_geom_bond_distance
_geom_bond_publ_flag
Pb1 Pb2 1_555 4.194(9) n
Pb1 Pb2 2_555 4.194(9) n
Pb1 Pb2 101_445 3.97(2) n
Pb1 Pb2 101_455 4.15(2) n
Pb1 Pb2 102_545 3.97(2) n
Pb1 Pb2 102_555 4.15(2) n
Pb1 Pb2 -101_556 4.088(12) n
Pb1 Pb2 -102_455 4.088(12) n
Pb1 P 101_445 3.55(2) n
Pb1 P 101_455 3.44(2) n
Pb1 P 102_545 3.55(2) n
Pb1 P 102_555 3.44(2) n
Pb1 P -101_556 3.430(8) n
Pb1 P -102_455 3.430(8) n
Pb1 O21 101_455 2.60(2) n
Pb1 O21 102_555 2.60(2) n
Pb1 O21 -101_556 4.351(14) n
Pb1 O21 -102_455 4.351(14) n
Pb1 O22 101_445 2.67(2) n
Pb1 O22 101_455 4.43(3) n
Pb1 O22 102_545 2.67(2) n
Pb1 O22 102_555 4.43(3) n
Pb1 O23 101_445 4.478(19) n
Pb1 O23 102_545 4.478(19) n
Pb1 O23 -101_556 2.494(14) n
Pb1 O23 -102_455 2.494(14) n
Pb1 O1 101_445 3.24(3) n
Pb1 O1 101_455 3.11(3) n
Pb1 O1 102_545 3.24(3) n
Pb1 O1 102_555 3.11(3) n
Pb1 O1 -101_556 3.214(15) n
Pb1 O1 -102_455 3.214(15) n
Pb2 Pb1 1_555 4.194(9) n
Pb2 Pb1 101_545 4.15(2) n
Pb2 Pb1 101_555 3.97(2) n
Pb2 Pb1 -101_556 4.088(12) n
Pb2 Pb2 102_545 3.587(14) n
Pb2 Pb2 102_555 3.587(14) n
Pb2 Pb2 -101_556 3.64(3) n
Pb2 P 1_555 3.919(11) n
Pb2 P 2_655 3.333(18) n
Pb2 P -1_656 3.683(15) n
Pb2 P -1_666 3.140(16) n
Pb2 P 101_445 4.390(14) n
Pb2 P 101_455 4.140(15) n
Pb2 P -102_455 4.214(13) n
Pb2 O21 2_655 3.00(2) n
Pb2 O21 -1_656 2.90(2) n
Pb2 O21 -1_666 4.403(17) n
Pb2 O21 101_455 2.768(17) n
Pb2 O21 -102_455 4.460(18) n
Pb2 O22 2_655 2.61(2) n
Pb2 O22 -1_666 2.77(2) n
Pb2 O22 101_445 2.995(15) n
Pb2 O22 101_455 4.48(2) n
Pb2 O23 -1_656 3.319(16) n
Pb2 O23 -1_666 2.438(16) n
Pb2 O23 -102_455 2.935(13) n
Pb2 O1 1_555 2.417(12) n
Pb2 O1 2_655 4.041(19) n
Pb2 O1 -1_656 4.408(19) n
Pb2 O1 -1_666 3.983(18) n
P Pb1 101_545 3.44(2) n
P Pb1 101_555 3.55(2) n
P Pb1 -101_556 3.430(8) n
P Pb2 1_555 3.919(11) n
P Pb2 2_655 3.333(18) n
P Pb2 -1_656 3.683(15) n
P Pb2 -1_666 3.140(16) n
P Pb2 101_545 4.140(15) n
P Pb2 101_555 4.390(14) n
P Pb2 -102_556 4.214(13) n
P P 2_655 4.223(14) n
P P -1_656 4.315(16) n
P P -1_666 4.129(16) n
P P -101_656 3.948(10) n
P O21 1_555 1.553(10) n
P O21 1_565 4.327(11) n
P O21 2_655 4.420(18) n
P O21 -1_656 4.27(2) n
P O21 -2_556 4.460(11) n
P O21 -101_656 3.635(19) n
P O22 1_545 4.484(13) n
P O22 1_555 1.528(10) n
P O22 2_655 4.256(18) n
P O22 -1_666 4.31(2) n
P O22 -2_566 4.224(11) n
P O22 -101_656 3.74(2) n
P O23 1_555 1.526(10) n
P O23 -1_656 4.426(19) n
P O23 -1_666 4.081(17) n
P O23 -2_555 4.487(17) n
P O23 -2_565 4.148(14) n
P O23 -101_656 3.811(16) n
P O1 1_555 1.507(8) n
P O1 2_655 3.357(19) n
P O1 -1_656 3.56(2) n
P O1 -1_666 3.36(2) n
O21 Pb1 101_545 2.60(2) n
O21 Pb1 -101_556 4.351(14) n
O21 Pb2 2_655 3.00(2) n
O21 Pb2 -1_656 2.90(2) n
O21 Pb2 -1_666 4.403(17) n
O21 Pb2 101_545 2.768(17) n
O21 Pb2 -102_556 4.460(18) n
O21 P 1_545 4.327(11) n
O21 P 1_555 1.553(10) n
O21 P 2_655 4.420(18) n
O21 P -1_656 4.27(2) n
O21 P -2_555 4.460(11) n
O21 P -101_656 3.635(19) n
O21 O21 2_655 4.37(3) n
O21 O21 -101_646 4.34(3) n
O21 O21 -101_656 3.96(3) n
O21 O22 1_545 3.067(11) n
O21 O22 1_555 2.516(11) n
O21 O22 102_645 4.388(14) n
O21 O22 -101_656 3.168(18) n
O21 O23 1_555 2.515(11) n
O21 O23 -1_656 4.20(2) n
O21 O23 -2_555 3.180(18) n
O21 O23 -101_656 3.25(2) n
O21 O1 1_555 2.499(11) n
O21 O1 2_655 3.369(15) n
O21 O1 -1_656 3.28(2) n
O22 Pb1 101_545 4.43(3) n
O22 Pb1 101_555 2.67(2) n
O22 Pb2 2_655 2.61(2) n
O22 Pb2 -1_666 2.77(2) n
O22 Pb2 101_545 4.48(2) n
O22 Pb2 101_555 2.995(15) n
O22 P 1_555 1.528(10) n
O22 P 1_565 4.484(13) n
O22 P 2_655 4.256(18) n
O22 P -1_666 4.31(2) n
O22 P -2_565 4.224(11) n
O22 P -101_656 3.74(2) n
O22 O21 1_555 2.516(11) n
O22 O21 1_565 3.067(11) n
O22 O21 102_655 4.388(14) n
O22 O21 -101_656 3.168(18) n
O22 O22 2_655 4.17(3) n
O22 O22 -101_656 4.13(3) n
O22 O22 -101_666 4.48(3) n
O22 O23 1_555 2.493(11) n
O22 O23 -1_666 4.07(2) n
O22 O23 -2_565 2.809(15) n
O22 O23 -101_656 3.37(2) n
O22 O1 1_555 2.478(11) n
O22 O1 2_655 3.174(16) n
O22 O1 -1_666 3.35(2) n
O23 Pb1 101_555 4.478(19) n
O23 Pb1 -101_556 2.494(14) n
O23 Pb2 -1_656 3.319(16) n
O23 Pb2 -1_666 2.438(16) n
O23 Pb2 -102_556 2.935(13) n
O23 P 1_555 1.526(10) n
O23 P -1_656 4.426(19) n
O23 P -1_666 4.081(17) n
O23 P -2_556 4.487(17) n
O23 P -2_566 4.148(14) n
O23 P -101_656 3.811(16) n
O23 O21 1_555 2.515(11) n
O23 O21 -1_656 4.20(2) n
O23 O21 -2_556 3.180(18) n
O23 O21 -101_656 3.25(2) n
O23 O22 1_555 2.493(11) n
O23 O22 -1_666 4.07(2) n
O23 O22 -2_566 2.809(15) n
O23 O22 -101_656 3.37(2) n
O23 O23 -101_656 4.26(3) n
O23 O1 1_555 2.476(10) n
O23 O1 -1_656 3.48(2) n
O23 O1 -1_666 3.057(19) n
O1 Pb1 101_545 3.11(3) n
O1 Pb1 101_555 3.24(3) n
O1 Pb1 -101_556 3.214(15) n
O1 Pb2 1_555 2.417(12) n
O1 Pb2 2_655 4.041(19) n
O1 Pb2 -1_656 4.408(19) n
O1 Pb2 -1_666 3.983(18) n
O1 P 1_555 1.507(8) n
O1 P 2_655 3.357(19) n
O1 P -1_656 3.56(2) n
O1 P -1_666 3.36(2) n
O1 O21 1_555 2.499(11) n
O1 O21 2_655 3.369(15) n
O1 O21 -1_656 3.28(2) n
O1 O22 1_555 2.478(11) n
O1 O22 2_655 3.174(16) n
O1 O22 -1_666 3.35(2) n
O1 O23 1_555 2.476(10) n
O1 O23 -1_656 3.48(2) n
O1 O23 -1_666 3.057(19) n
O1 O1 2_655 3.04(3) n
O1 O1 -1_656 3.37(3) n
O1 O1 -1_666 3.17(3) n
